data_7104566
loop_
_publ_author_name
'Zhao, Yu-Jun'
'Tan, Li-Jun Serena'
'Li, Bin'
'Li, Si-Min'
'Loh, Teck-Peng'

_publ_section_title
;
 Bio-inspired polyene cyclization: aziridinyl polyene cyclization
 catalyzed by InBr(3).
;
_journal_issue 25
_journal_name_full 'Chemical communications (Cambridge, England)'
_journal_page_first 3738
_journal_page_last 3740
_journal_paper_doi 10.1039/b903696b
_journal_volume 34
_journal_year 2009
_chemical_formula_moiety 'C24 H31 N O2 S'
_chemical_formula_sum 'C24 H31 N O2 S'
_chemical_formula_weight 397.56
_chemical_name_systematic
;

?

;
_space_group_IT_number 2
_symmetry_cell_setting triclinic
_symmetry_space_group_name_Hall '-P 1'
_symmetry_space_group_name_H-M 'P -1'
_atom_sites_solution_hydrogens geom
_atom_sites_solution_primary direct
_atom_sites_solution_secondary difmap
_audit_creation_method SHELXL-97
_cell_angle_alpha 105.483(2)
_cell_angle_beta 98.831(2)
_cell_angle_gamma 91.245(2)
_cell_formula_units_Z 2
_cell_length_a 7.4457(3)
_cell_length_b 10.0804(5)
_cell_length_c 15.3234(7)
_cell_measurement_reflns_used 5505
_cell_measurement_temperature 296(2)
_cell_measurement_theta_max 0.00
_cell_measurement_theta_min 0.00
_cell_volume 1092.85(9)
_computing_cell_refinement 'Bruker SMART'
_computing_data_collection 'Bruker SMART'
_computing_data_reduction 'Bruker SAINT'
_computing_molecular_graphics 'Bruker SHELXTL'
_computing_publication_material 'Bruker SHELXTL'
_computing_structure_refinement 'SHELXL-97 (Sheldrick, 1997)'
_computing_structure_solution 'SHELXS-97 (Sheldrick, 1990)'
_diffrn_ambient_temperature 296(2)
_diffrn_measured_fraction_theta_full 0.998
_diffrn_measured_fraction_theta_max 0.998
_diffrn_measurement_device_type 'CCD area detector'
_diffrn_measurement_method 'phi and omega scans'
_diffrn_radiation_monochromator graphite
_diffrn_radiation_source 'fine-focus sealed tube'
_diffrn_radiation_type MoK\a
_diffrn_radiation_wavelength 0.71073
_diffrn_reflns_av_R_equivalents 0.0384
_diffrn_reflns_av_sigmaI/netI 0.0353
_diffrn_reflns_limit_h_max 9
_diffrn_reflns_limit_h_min -9
_diffrn_reflns_limit_k_max 12
_diffrn_reflns_limit_k_min -12
_diffrn_reflns_limit_l_max 18
_diffrn_reflns_limit_l_min -18
_diffrn_reflns_number 22664
_diffrn_reflns_theta_full 26.03
_diffrn_reflns_theta_max 26.03
_diffrn_reflns_theta_min 1.40
_exptl_absorpt_coefficient_mu 0.167
_exptl_absorpt_correction_T_max 0.9868
_exptl_absorpt_correction_T_min 0.9516
_exptl_absorpt_correction_type multi-scan
_exptl_absorpt_process_details sadabs
_exptl_crystal_colour colourless
_exptl_crystal_density_diffrn 1.208
_exptl_crystal_density_method 'not measured'
_exptl_crystal_description plate
_exptl_crystal_F_000 428
_exptl_crystal_size_max 0.30
_exptl_crystal_size_mid 0.24
_exptl_crystal_size_min 0.08
_refine_diff_density_max 0.290
_refine_diff_density_min -0.494
_refine_diff_density_rms 0.101
_refine_ls_extinction_method none
_refine_ls_goodness_of_fit_ref 1.084
_refine_ls_hydrogen_treatment constr
_refine_ls_matrix_type full
_refine_ls_number_parameters 257
_refine_ls_number_reflns 4308
_refine_ls_number_restraints 0
_refine_ls_restrained_S_all 1.084
_refine_ls_R_factor_all 0.0872
_refine_ls_R_factor_gt 0.0506
_refine_ls_shift/su_max 0.000
_refine_ls_shift/su_mean 0.000
_refine_ls_structure_factor_coef Fsqd
_refine_ls_weighting_details 'calc w=1/[\s^2^(Fo^2^)+(0.0968P)^2^+0.0996P] where P=(Fo^2^+2Fc^2^)/3'
_refine_ls_weighting_scheme calc
_refine_ls_wR_factor_gt 0.1420
_refine_ls_wR_factor_ref 0.1759
_reflns_number_gt 2843
_reflns_number_total 4308
_reflns_threshold_expression >2sigma(I)
_cod_data_source_file b903696b.txt
_cod_data_source_block ltp122
_cod_depositor_comments
;
The following automatic conversions were performed:
'_symmetry_cell_setting' value 'Triclinic' changed to 'triclinic'
according to '/home/saulius/struct/CIF-dictionaries/cif_core.dic'
dictionary named 'cif_core.dic' version 2.4.1 from 2010-06-29.

Automatic conversion script
Id: cif_fix_enum 1527 2010-12-29 10:47:43Z saulius 
;
_cod_original_sg_symbol_H-M P-1
_cod_database_code 7104566

loop_
_symmetry_equiv_pos_as_xyz
'x, y, z'
'-x, -y, -z'

loop_
_atom_site_label
_atom_site_type_symbol
_atom_site_fract_x
_atom_site_fract_y
_atom_site_fract_z
_atom_site_U_iso_or_equiv
_atom_site_adp_type
_atom_site_occupancy
_atom_site_symmetry_multiplicity
_atom_site_calc_flag
_atom_site_refinement_flags
_atom_site_disorder_assembly
_atom_site_disorder_group
C1 C 0.7896(5) 1.0356(3) 0.3479(2) 0.1003(11) Uani 1 1 d . . .
H1A H 0.8036 0.9959 0.2852 0.150 Uiso 1 1 calc R . .
H1B H 0.9067 1.0492 0.3865 0.150 Uiso 1 1 calc R . .
H1C H 0.7362 1.1227 0.3535 0.150 Uiso 1 1 calc R . .
C2 C 0.6676(4) 0.9398(3) 0.37681(18) 0.0666(7) Uani 1 1 d . . .
C3 C 0.4819(4) 0.9489(3) 0.36498(19) 0.0748(8) Uani 1 1 d . . .
H3 H 0.4319 1.0168 0.3398 0.090 Uiso 1 1 calc R . .
C4 C 0.3678(4) 0.8604(3) 0.38932(18) 0.0638(7) Uani 1 1 d . . .
H4 H 0.2426 0.8687 0.3807 0.077 Uiso 1 1 calc R . .
C5 C 0.4407(3) 0.7601(2) 0.42637(15) 0.0493(6) Uani 1 1 d . . .
C6 C 0.6268(3) 0.7485(3) 0.43916(16) 0.0586(6) Uani 1 1 d . . .
H6 H 0.6767 0.6805 0.4643 0.070 Uiso 1 1 calc R . .
C7 C 0.7377(4) 0.8381(3) 0.41452(17) 0.0655(7) Uani 1 1 d . . .
H7 H 0.8629 0.8301 0.4235 0.079 Uiso 1 1 calc R . .
C8 C 0.2490(3) 0.4667(2) 0.28812(15) 0.0473(5) Uani 1 1 d . . .
H8 H 0.1940 0.5494 0.2771 0.057 Uiso 1 1 calc R . .
C9 C 0.1022(3) 0.3459(2) 0.24952(16) 0.0534(6) Uani 1 1 d . . .
C10 C 0.1646(4) 0.2179(3) 0.2807(2) 0.0742(8) Uani 1 1 d . . .
H10A H 0.1548 0.2322 0.3442 0.111 Uiso 1 1 calc R . .
H10B H 0.2889 0.2042 0.2728 0.111 Uiso 1 1 calc R . .
H10C H 0.0888 0.1380 0.2444 0.111 Uiso 1 1 calc R . .
C11 C -0.0707(3) 0.3910(3) 0.28875(19) 0.0729(8) Uani 1 1 d . . .
H11A H -0.1206 0.4627 0.2638 0.109 Uiso 1 1 calc R . .
H11B H -0.0416 0.4250 0.3544 0.109 Uiso 1 1 calc R . .
H11C H -0.1585 0.3137 0.2727 0.109 Uiso 1 1 calc R . .
C12 C 0.0637(3) 0.3211(2) 0.14324(16) 0.0501(6) Uani 1 1 d . . .
H12 H 0.0174 0.4080 0.1350 0.060 Uiso 1 1 calc R . .
C13 C -0.0907(3) 0.2132(3) 0.09217(19) 0.0690(7) Uani 1 1 d . . .
H13A H -0.0460 0.1215 0.0819 0.083 Uiso 1 1 calc R . .
H13B H -0.1872 0.2182 0.1286 0.083 Uiso 1 1 calc R . .
C14 C -0.1635(4) 0.2399(3) 0.00150(19) 0.0708(8) Uani 1 1 d . . .
H14A H -0.2454 0.1623 -0.0354 0.085 Uiso 1 1 calc R . .
H14B H -0.2336 0.3210 0.0126 0.085 Uiso 1 1 calc R . .
C15 C -0.0167(3) 0.2617(2) -0.05185(17) 0.0572(6) Uani 1 1 d . . .
C16 C -0.0629(4) 0.2502(3) -0.14602(19) 0.0702(8) Uani 1 1 d . . .
H16 H -0.1834 0.2271 -0.1744 0.084 Uiso 1 1 calc R . .
C17 C 0.0635(5) 0.2719(3) -0.1969(2) 0.0762(8) Uani 1 1 d . . .
H17 H 0.0291 0.2635 -0.2592 0.091 Uiso 1 1 calc R . .
C18 C 0.2425(4) 0.3062(3) -0.15603(19) 0.0761(8) Uani 1 1 d . . .
H18 H 0.3298 0.3218 -0.1902 0.091 Uiso 1 1 calc R . .
C19 C 0.2903(4) 0.3171(3) -0.06377(17) 0.0681(7) Uani 1 1 d . . .
H19 H 0.4115 0.3396 -0.0366 0.082 Uiso 1 1 calc R . .
C20 C 0.1653(3) 0.2958(2) -0.00968(16) 0.0538(6) Uani 1 1 d . . .
C21 C 0.2295(3) 0.3016(2) 0.09232(16) 0.0492(6) Uani 1 1 d . . .
C22 C 0.3238(4) 0.1658(3) 0.09053(19) 0.0712(8) Uani 1 1 d . . .
H22A H 0.4107 0.1539 0.0493 0.107 Uiso 1 1 calc R . .
H22B H 0.2340 0.0894 0.0701 0.107 Uiso 1 1 calc R . .
H22C H 0.3850 0.1697 0.1511 0.107 Uiso 1 1 calc R . .
C23 C 0.3678(3) 0.4240(3) 0.13844(15) 0.0522(6) Uani 1 1 d . . .
H23A H 0.4777 0.4085 0.1114 0.063 Uiso 1 1 calc R . .
H23B H 0.3182 0.5067 0.1263 0.063 Uiso 1 1 calc R . .
C24 C 0.4167(3) 0.4470(3) 0.24122(15) 0.0539(6) Uani 1 1 d . . .
H24A H 0.5005 0.5279 0.2668 0.065 Uiso 1 1 calc R . .
H24B H 0.4779 0.3683 0.2535 0.065 Uiso 1 1 calc R . .
N1 N 0.3051(3) 0.4939(2) 0.38814(12) 0.0513(5) Uani 1 1 d . . .
H1 H 0.3431 0.4277 0.4103 0.062 Uiso 1 1 calc R . .
O1 O 0.3742(2) 0.63371(19) 0.54644(10) 0.0661(5) Uani 1 1 d . . .
O2 O 0.1164(2) 0.6873(2) 0.44189(12) 0.0714(5) Uani 1 1 d . . .
S1 S 0.29695(8) 0.64410(7) 0.45670(4) 0.0547(2) Uani 1 1 d . . .

loop_
_atom_site_aniso_label
_atom_site_aniso_U_11
_atom_site_aniso_U_22
_atom_site_aniso_U_33
_atom_site_aniso_U_23
_atom_site_aniso_U_13
_atom_site_aniso_U_12
C1 0.131(3) 0.0598(19) 0.117(3) 0.0204(18) 0.049(2) -0.0025(19)
C2 0.088(2) 0.0473(15) 0.0623(16) 0.0062(13) 0.0207(14) 0.0081(14)
C3 0.097(2) 0.0562(17) 0.0769(19) 0.0305(14) 0.0072(16) 0.0204(15)
C4 0.0633(16) 0.0628(16) 0.0668(17) 0.0247(14) 0.0007(13) 0.0192(13)
C5 0.0534(14) 0.0529(14) 0.0403(12) 0.0114(10) 0.0044(10) 0.0162(11)
C6 0.0581(16) 0.0644(16) 0.0582(15) 0.0231(13) 0.0112(12) 0.0200(12)
C7 0.0614(16) 0.0655(17) 0.0689(17) 0.0133(14) 0.0171(13) 0.0104(13)
C8 0.0443(13) 0.0536(14) 0.0499(13) 0.0226(11) 0.0097(10) 0.0089(10)
C9 0.0436(13) 0.0608(15) 0.0634(15) 0.0298(12) 0.0098(11) 0.0009(11)
C10 0.0811(19) 0.0683(18) 0.086(2) 0.0447(16) 0.0124(15) -0.0011(14)
C11 0.0518(16) 0.097(2) 0.0801(19) 0.0357(17) 0.0224(14) 0.0011(14)
C12 0.0392(12) 0.0528(14) 0.0627(15) 0.0247(12) 0.0069(10) 0.0013(10)
C13 0.0529(15) 0.0689(18) 0.085(2) 0.0248(15) 0.0065(14) -0.0115(13)
C14 0.0532(15) 0.0695(18) 0.0800(19) 0.0144(15) -0.0066(14) -0.0053(13)
C15 0.0538(15) 0.0479(14) 0.0618(16) 0.0074(12) -0.0023(12) 0.0072(11)
C16 0.0698(18) 0.0636(17) 0.0647(18) 0.0066(14) -0.0087(15) 0.0123(14)
C17 0.097(2) 0.0693(19) 0.0550(16) 0.0098(14) 0.0019(16) 0.0182(16)
C18 0.085(2) 0.083(2) 0.0572(17) 0.0123(15) 0.0136(15) 0.0036(16)
C19 0.0615(17) 0.083(2) 0.0554(16) 0.0097(14) 0.0120(13) 0.0012(14)
C20 0.0536(15) 0.0467(13) 0.0561(15) 0.0083(11) 0.0040(12) 0.0076(11)
C21 0.0422(12) 0.0498(13) 0.0560(14) 0.0168(11) 0.0049(10) 0.0030(10)
C22 0.0646(17) 0.0631(17) 0.084(2) 0.0178(15) 0.0082(14) 0.0181(13)
C23 0.0415(13) 0.0639(15) 0.0511(14) 0.0141(12) 0.0114(10) -0.0031(11)
C24 0.0431(13) 0.0657(16) 0.0531(14) 0.0159(12) 0.0097(10) 0.0005(11)
N1 0.0582(12) 0.0561(12) 0.0464(11) 0.0238(9) 0.0109(9) 0.0133(9)
O1 0.0742(12) 0.0870(13) 0.0450(10) 0.0263(9) 0.0159(8) 0.0289(10)
O2 0.0519(10) 0.0888(13) 0.0780(12) 0.0260(10) 0.0157(9) 0.0294(9)
S1 0.0524(4) 0.0696(4) 0.0483(4) 0.0224(3) 0.0133(3) 0.0226(3)

loop_
_atom_type_symbol
_atom_type_description
_atom_type_scat_dispersion_real
_atom_type_scat_dispersion_imag
_atom_type_scat_source
C C 0.0033 0.0016 'International Tables Vol C Tables 4.2.6.8 and 6.1.1.4'
H H 0.0000 0.0000 'International Tables Vol C Tables 4.2.6.8 and 6.1.1.4'
N N 0.0061 0.0033 'International Tables Vol C Tables 4.2.6.8 and 6.1.1.4'
O O 0.0106 0.0060 'International Tables Vol C Tables 4.2.6.8 and 6.1.1.4'
S S 0.1246 0.1234 'International Tables Vol C Tables 4.2.6.8 and 6.1.1.4'

loop_
_geom_angle_atom_site_label_1
_geom_angle_atom_site_label_2
_geom_angle_atom_site_label_3
_geom_angle
_geom_angle_site_symmetry_1
_geom_angle_site_symmetry_3
_geom_angle_publ_flag
C3 C2 C7 117.6(3) . . ?
C3 C2 C1 121.1(3) . . ?
C7 C2 C1 121.3(3) . . ?
C2 C3 C4 122.0(2) . . ?
C5 C4 C3 119.3(2) . . ?
C4 C5 C6 120.0(2) . . ?
C4 C5 S1 120.09(19) . . ?
C6 C5 S1 119.89(18) . . ?
C7 C6 C5 119.6(2) . . ?
C6 C7 C2 121.5(3) . . ?
N1 C8 C24 109.59(17) . . ?
N1 C8 C9 111.73(17) . . ?
C24 C8 C9 113.6(2) . . ?
C11 C9 C8 107.9(2) . . ?
C11 C9 C10 108.1(2) . . ?
C8 C9 C10 110.46(19) . . ?
C11 C9 C12 109.22(19) . . ?
C8 C9 C12 106.88(17) . . ?
C10 C9 C12 114.1(2) . . ?
C13 C12 C21 110.5(2) . . ?
C13 C12 C9 115.25(19) . . ?
C21 C12 C9 117.34(18) . . ?
C14 C13 C12 109.1(2) . . ?
C15 C14 C13 113.4(2) . . ?
C20 C15 C16 118.7(3) . . ?
C20 C15 C14 121.8(2) . . ?
C16 C15 C14 119.4(2) . . ?
C17 C16 C15 121.9(3) . . ?
C16 C17 C18 119.8(3) . . ?
C17 C18 C19 119.0(3) . . ?
C18 C19 C20 122.8(3) . . ?
C19 C20 C15 117.8(2) . . ?
C19 C20 C21 120.3(2) . . ?
C15 C20 C21 121.9(2) . . ?
C23 C21 C12 108.01(19) . . ?
C23 C21 C22 109.21(19) . . ?
C12 C21 C22 114.7(2) . . ?
C23 C21 C20 110.50(18) . . ?
C12 C21 C20 109.15(17) . . ?
C22 C21 C20 105.29(19) . . ?
C24 C23 C21 113.10(19) . . ?
C23 C24 C8 111.91(18) . . ?
C8 N1 S1 121.53(14) . . ?
O2 S1 O1 119.24(10) . . ?
O2 S1 N1 108.65(11) . . ?
O1 S1 N1 105.73(10) . . ?
O2 S1 C5 106.97(11) . . ?
O1 S1 C5 108.00(11) . . ?
N1 S1 C5 107.80(10) . . ?

loop_
_geom_bond_atom_site_label_1
_geom_bond_atom_site_label_2
_geom_bond_distance
_geom_bond_site_symmetry_2
_geom_bond_publ_flag
C1 C2 1.506(4) . ?
C2 C3 1.375(4) . ?
C2 C7 1.379(4) . ?
C3 C4 1.378(4) . ?
C4 C5 1.370(3) . ?
C5 C6 1.381(3) . ?
C5 S1 1.765(3) . ?
C6 C7 1.373(4) . ?
C8 N1 1.474(3) . ?
C8 C24 1.525(3) . ?
C8 C9 1.545(3) . ?
C9 C11 1.531(3) . ?
C9 C10 1.548(3) . ?
C9 C12 1.560(3) . ?
C12 C13 1.527(3) . ?
C12 C21 1.548(3) . ?
C13 C14 1.507(3) . ?
C14 C15 1.507(4) . ?
C15 C20 1.402(3) . ?
C15 C16 1.404(4) . ?
C16 C17 1.360(4) . ?
C17 C18 1.377(4) . ?
C18 C19 1.378(3) . ?
C19 C20 1.386(3) . ?
C20 C21 1.548(3) . ?
C21 C23 1.529(3) . ?
C21 C22 1.548(3) . ?
C23 C24 1.514(3) . ?
N1 S1 1.6046(19) . ?
O1 S1 1.4385(16) . ?
O2 S1 1.4261(17) . ?
